data_2222056
loop_
_publ_author_name
'Shahwar, Durre'
'Tahir, M. Nawaz'
'Ahmad, Naeem'
'Khan, Muhammad Akmal'
'Yasmeen, Asma'

_publ_section_title
;
 Phenylmethanaminium chloroacetate
;
_journal_coeditor_code HK2686
_journal_issue 6
_journal_name_full 'Acta Crystallographica Section E'
_journal_page_first o1312
_journal_paper_doi 10.1107/S1600536809017802
_journal_volume 65
_journal_year 2009
_chemical_formula_iupac 'C7 H10 N +, C2 H2 Cl O2 -'
_chemical_formula_moiety 'C7 H10 N +, C2 H2 Cl O2 -'
_chemical_formula_sum 'C9 H12 Cl N O2'
_chemical_formula_weight 201.65
_chemical_name_systematic
;
Phenylmethanaminium chloroacetate
;
_space_group_IT_number 61
_symmetry_cell_setting orthorhombic
_symmetry_space_group_name_Hall '-P 2ac 2ab'
_symmetry_space_group_name_H-M 'P b c a'
_atom_sites_solution_hydrogens geom
_atom_sites_solution_primary direct
_atom_sites_solution_secondary difmap
_audit_creation_method SHELXL-97
_cell_angle_alpha 90
_cell_angle_beta 90
_cell_angle_gamma 90
_cell_formula_units_Z 8
_cell_length_a 11.1653(9)
_cell_length_b 8.0295(5)
_cell_length_c 22.3714(18)
_cell_measurement_reflns_used 2485
_cell_measurement_temperature 296(2)
_cell_measurement_theta_max 28.31
_cell_measurement_theta_min 2.58
_cell_volume 2005.6(3)
_computing_cell_refinement 'SAINT (Bruker, 2007)'
_computing_data_collection 'APEX2 (Bruker, 2007)'
_computing_data_reduction 'SAINT (Bruker, 2007)'
_computing_molecular_graphics 'ORTEP-3 for Windows (Farrugia, 1997) and PLATON (Spek, 2009)'
_computing_publication_material
;
WinGX (Farrugia, 1999) and PLATON (Spek, 2009)
;
_computing_structure_refinement 'SHELXL97 (Sheldrick, 2008)'
_computing_structure_solution 'SHELXS97 (Sheldrick, 2008)'
_diffrn_ambient_temperature 296(2)
_diffrn_detector_area_resol_mean 7.40
_diffrn_measured_fraction_theta_full 0.995
_diffrn_measured_fraction_theta_max 0.995
_diffrn_measurement_device_type 'Bruker Kappa APEXII CCD area-detector'
_diffrn_measurement_method \w
_diffrn_radiation_monochromator graphite
_diffrn_radiation_source 'fine-focus sealed tube'
_diffrn_radiation_type MoK\a
_diffrn_radiation_wavelength 0.71073
_diffrn_reflns_av_R_equivalents 0.0401
_diffrn_reflns_av_sigmaI/netI 0.0380
_diffrn_reflns_limit_h_max 14
_diffrn_reflns_limit_h_min -12
_diffrn_reflns_limit_k_max 10
_diffrn_reflns_limit_k_min -7
_diffrn_reflns_limit_l_max 29
_diffrn_reflns_limit_l_min -29
_diffrn_reflns_number 11668
_diffrn_reflns_theta_full 28.31
_diffrn_reflns_theta_max 28.31
_diffrn_reflns_theta_min 2.58
_diffrn_standards_number 0
_exptl_absorpt_coefficient_mu 0.348
_exptl_absorpt_correction_T_max 0.958
_exptl_absorpt_correction_T_min 0.941
_exptl_absorpt_correction_type multi-scan
_exptl_absorpt_process_details '(SADABS; Bruker, 2005)'
_exptl_crystal_colour colorless
_exptl_crystal_density_diffrn 1.336
_exptl_crystal_density_method 'not measured'
_exptl_crystal_description needle
_exptl_crystal_F_000 848
_exptl_crystal_size_max 0.28
_exptl_crystal_size_mid 0.14
_exptl_crystal_size_min 0.12
_refine_diff_density_max 0.205
_refine_diff_density_min -0.198
_refine_ls_extinction_coef 0.0052(11)
_refine_ls_extinction_expression Fc^*^=kFc[1+0.001xFc^2^\l^3^/sin(2\q)]^-1/4^
_refine_ls_extinction_method 'SHELXL97 (Sheldrick, 2008)'
_refine_ls_goodness_of_fit_ref 1.030
_refine_ls_hydrogen_treatment mixed
_refine_ls_matrix_type full
_refine_ls_number_parameters 128
_refine_ls_number_reflns 2485
_refine_ls_number_restraints 0
_refine_ls_restrained_S_all 1.030
_refine_ls_R_factor_all 0.0819
_refine_ls_R_factor_gt 0.0430
_refine_ls_shift/su_max 0.000
_refine_ls_shift/su_mean 0.000
_refine_ls_structure_factor_coef Fsqd
_refine_ls_weighting_details 'calc w=1/[\s^2^(Fo^2^)+(0.0569P)^2^+0.2834P] where P=(Fo^2^+2Fc^2^)/3'
_refine_ls_weighting_scheme calc
_refine_ls_wR_factor_gt 0.1037
_refine_ls_wR_factor_ref 0.1214
_reflns_number_gt 1592
_reflns_number_total 2485
_reflns_threshold_expression I>2\s(I)
_cod_data_source_file hk2686.cif
_cod_data_source_block I
_cod_database_code 2222056
_cod_database_fobs_code 2222056

loop_
_symmetry_equiv_pos_site_id
_symmetry_equiv_pos_as_xyz
1 x,y,z
2 1/2-x,-y,1/2+z
3 1/2+x,1/2-y,-z
4 -x,1/2+y,1/2-z
5 -x,-y,-z
6 1/2+x,y,1/2-z
7 1/2-x,1/2+y,z
8 x,1/2-y,1/2+z

loop_
_atom_site_aniso_label
_atom_site_aniso_U_11
_atom_site_aniso_U_22
_atom_site_aniso_U_33
_atom_site_aniso_U_12
_atom_site_aniso_U_13
_atom_site_aniso_U_23
Cl1 0.0303(3) 0.0642(4) 0.1049(5) 0.0065(2) -0.0105(3) -0.0122(3)
O1 0.0383(7) 0.0417(7) 0.0504(7) -0.0084(5) 0.0054(5) -0.0141(6)
O2 0.0301(7) 0.0623(10) 0.0834(11) 0.0074(6) -0.0015(6) -0.0179(8)
N1 0.0312(7) 0.0368(9) 0.0424(9) 0.0039(7) -0.0020(7) -0.0106(7)
C1 0.0378(9) 0.0337(9) 0.0412(10) -0.0065(8) 0.0030(8) 0.0045(8)
C2 0.0450(11) 0.0533(13) 0.0573(13) 0.0005(9) -0.0035(9) 0.0111(10)
C3 0.0693(15) 0.0801(17) 0.0558(14) -0.0243(14) -0.0217(12) 0.0170(13)
C4 0.105(2) 0.0624(16) 0.0404(12) -0.0273(15) 0.0086(13) -0.0014(10)
C5 0.0784(16) 0.0544(14) 0.0575(13) 0.0027(12) 0.0264(13) -0.0040(11)
C6 0.0416(10) 0.0540(12) 0.0519(11) 0.0062(9) 0.0067(9) 0.0063(9)
C7 0.0511(11) 0.0411(11) 0.0562(12) -0.0094(9) 0.0043(10) -0.0049(9)
C8 0.0320(8) 0.0410(11) 0.0577(11) 0.0024(8) -0.0047(8) -0.0138(9)
C9 0.0293(8) 0.0355(10) 0.0350(9) -0.0021(7) 0.0009(7) -0.0020(8)

loop_
_atom_site_type_symbol
_atom_site_label
_atom_site_fract_x
_atom_site_fract_y
_atom_site_fract_z
_atom_site_U_iso_or_equiv
_atom_site_thermal_displace_type
_atom_site_calc_flag
_atom_site_refinement_flags
_atom_site_occupancy
Cl Cl1 0.22460(4) 0.33171(7) 0.07550(3) 0.0665(2) Uani . . 1.000
O O1 -0.01235(10) 0.22583(15) 0.03185(6) 0.0435(4) Uani . . 1.000
O O2 -0.11363(11) 0.44211(18) 0.06754(7) 0.0586(5) Uani . . 1.000
N N1 0.64467(14) 0.4356(2) 0.04653(7) 0.0368(5) Uani . . 1.000
C C1 0.59953(15) 0.4607(2) 0.15510(8) 0.0376(5) Uani . . 1.000
C C2 0.69962(18) 0.4421(3) 0.19030(10) 0.0519(7) Uani . . 1.000
C C3 0.7096(2) 0.5291(3) 0.24323(11) 0.0684(9) Uani . . 1.000
C C4 0.6222(3) 0.6365(3) 0.26080(10) 0.0693(9) Uani . . 1.000
C C5 0.5239(2) 0.6594(3) 0.22598(11) 0.0634(8) Uani . . 1.000
C C6 0.51145(17) 0.5705(2) 0.17352(9) 0.0492(6) Uani . . 1.000
C C7 0.58321(18) 0.3615(2) 0.09867(9) 0.0495(7) Uani . . 1.000
C C8 0.08928(14) 0.4447(2) 0.08390(9) 0.0436(6) Uani . . 1.000
C C9 -0.02110(14) 0.3609(2) 0.05846(7) 0.0333(5) Uani . . 1.000
H H1A 0.6185(16) 0.540(2) 0.0418(8) 0.0442 Uiso . . 1.000
H H1B 0.6233(17) 0.376(2) 0.0159(9) 0.0442 Uiso . . 1.000
H H1C 0.7280(18) 0.436(2) 0.0517(8) 0.0442 Uiso . . 1.000
H H2 0.76068 0.37060 0.17840 0.0623 Uiso . . 1.000
H H3 0.77687 0.51420 0.26716 0.0821 Uiso . . 1.000
H H4 0.62979 0.69415 0.29664 0.0832 Uiso . . 1.000
H H5 0.46510 0.73487 0.23747 0.0761 Uiso . . 1.000
H H6 0.44308 0.58455 0.15031 0.0590 Uiso . . 1.000
H H7A 0.49832 0.35274 0.08999 0.0593 Uiso . . 1.000
H H7B 0.61368 0.24974 0.10502 0.0593 Uiso . . 1.000
H H8A 0.07616 0.46464 0.12616 0.0523 Uiso . . 1.000
H H8B 0.09865 0.55221 0.06471 0.0523 Uiso . . 1.000

loop_
_atom_type_symbol
_atom_type_description
_atom_type_scat_dispersion_real
_atom_type_scat_dispersion_imag
_atom_type_scat_source
C C 0.0033 0.0016 'International Tables Vol C Tables 4.2.6.8 and 6.1.1.4'
H H 0.0000 0.0000 'International Tables Vol C Tables 4.2.6.8 and 6.1.1.4'
N N 0.0061 0.0033 'International Tables Vol C Tables 4.2.6.8 and 6.1.1.4'
O O 0.0106 0.0060 'International Tables Vol C Tables 4.2.6.8 and 6.1.1.4'
Cl Cl 0.1484 0.1585 'International Tables Vol C Tables 4.2.6.8 and 6.1.1.4'

loop_
_geom_angle_atom_site_label_1
_geom_angle_atom_site_label_2
_geom_angle_atom_site_label_3
_geom_angle_site_symmetry_1
_geom_angle_site_symmetry_2
_geom_angle_site_symmetry_3
_geom_angle
_geom_angle_publ_flag
H1B N1 H1C . . . 111.8(16) no
C7 N1 H1C . . . 111.4(11) no
C7 N1 H1A . . . 108.6(12) no
C7 N1 H1B . . . 105.8(12) no
H1A N1 H1B . . . 109.5(16) no
H1A N1 H1C . . . 109.6(15) no
C2 C1 C7 . . . 121.44(17) no
C2 C1 C6 . . . 118.44(18) no
C6 C1 C7 . . . 120.10(16) no
C1 C2 C3 . . . 120.2(2) no
C2 C3 C4 . . . 120.7(2) no
C3 C4 C5 . . . 120.0(2) no
C4 C5 C6 . . . 119.9(2) no
C1 C6 C5 . . . 120.74(18) no
N1 C7 C1 . . . 113.14(14) no
C1 C2 H2 . . . 120.00 no
C3 C2 H2 . . . 120.00 no
C2 C3 H3 . . . 120.00 no
C4 C3 H3 . . . 120.00 no
C3 C4 H4 . . . 120.00 no
C5 C4 H4 . . . 120.00 no
C4 C5 H5 . . . 120.00 no
C6 C5 H5 . . . 120.00 no
C1 C6 H6 . . . 120.00 no
C5 C6 H6 . . . 120.00 no
N1 C7 H7A . . . 109.00 no
N1 C7 H7B . . . 109.00 no
C1 C7 H7A . . . 109.00 no
C1 C7 H7B . . . 109.00 no
H7A C7 H7B . . . 108.00 no
Cl1 C8 C9 . . . 115.23(12) no
O1 C9 O2 . . . 127.19(15) no
O1 C9 C8 . . . 120.28(14) no
O2 C9 C8 . . . 112.53(14) no
Cl1 C8 H8A . . . 108.00 no
Cl1 C8 H8B . . . 108.00 no
C9 C8 H8A . . . 108.00 no
C9 C8 H8B . . . 108.00 no
H8A C8 H8B . . . 108.00 no

loop_
_geom_bond_atom_site_label_1
_geom_bond_atom_site_label_2
_geom_bond_site_symmetry_1
_geom_bond_site_symmetry_2
_geom_bond_distance
_geom_bond_publ_flag
Cl1 C8 . . 1.7723(17) no
O1 C9 . . 1.241(2) no
O2 C9 . . 1.239(2) no
N1 C7 . . 1.478(3) no
N1 H1A . . 0.894(16) no
N1 H1B . . 0.869(19) no
N1 H1C . . 0.94(2) no
C1 C6 . . 1.384(2) no
C1 C2 . . 1.375(3) no
C1 C7 . . 1.504(3) no
C2 C3 . . 1.379(3) no
C3 C4 . . 1.360(4) no
C4 C5 . . 1.358(4) no
C5 C6 . . 1.381(3) no
C2 H2 . . 0.9300 no
C3 H3 . . 0.9300 no
C4 H4 . . 0.9300 no
C5 H5 . . 0.9300 no
C6 H6 . . 0.9300 no
C7 H7A . . 0.9700 no
C7 H7B . . 0.9700 no
C8 C9 . . 1.515(2) no
C8 H8A . . 0.9700 no
C8 H8B . . 0.9700 no

loop_
_geom_contact_atom_site_label_1
_geom_contact_atom_site_label_2
_geom_contact_distance
_geom_contact_site_symmetry_1
_geom_contact_site_symmetry_2
_geom_contact_publ_flag
Cl1 O1 2.9455(13) . . no
Cl1 H7A 3.0800 . . no
Cl1 H1B 2.871(19) . 3_455 no
Cl1 H8B 3.0000 . 7_545 no
O1 Cl1 2.9455(13) . . no
O1 N1 2.798(2) . 3_455 no
O1 C7 3.187(2) . 3_455 no
O1 C7 3.379(2) . 7_545 no
O1 N1 2.779(2) . 7_545 no
O1 C6 3.406(2) . 7_545 no
O2 N1 2.740(2) . 1_455 no
O1 H7A 2.8000 . 3_455 no
O1 H1A 1.919(17) . 7_545 no
O1 H1B 2.026(19) . 3_455 no
O2 H1C 1.80(2) . 1_455 no
O2 H2 2.9100 . 1_455 no
O2 H7B 2.6100 . 7_555 no
N1 O1 2.779(2) . 7_555 no
N1 O2 2.740(2) . 1_655 no
N1 O1 2.798(2) . 3_555 no
C2 C4 3.531(4) . 7_645 no
C4 C2 3.531(4) . 7_655 no
C6 O1 3.406(2) . 7_555 no
C6 C9 3.475(2) . 7_555 no
C7 O1 3.379(2) . 7_555 no
C7 O1 3.187(2) . 3_555 no
C9 C9 3.472(2) . 5_565 no
C9 C6 3.475(2) . 7_545 no
C1 H5 3.1000 . 4_645 no
C2 H5 2.9600 . 4_645 no
C3 H5 3.0900 . 4_645 no
C4 H2 2.9400 . 7_655 no
C4 H8A 2.9300 . 6_555 no
C5 H3 3.0000 . 6_455 no
C6 H3 2.9700 . 6_455 no
C9 H1C 2.87(2) . 1_455 no
C9 H1B 2.998(18) . 3_455 no
C9 H1A 2.822(16) . 7_545 no
C9 H8B 2.9700 . 5_565 no
H1A O1 1.919(17) . 7_555 no
H1A C9 2.822(16) . 7_555 no
H1B Cl1 2.871(19) . 3_555 no
H1B O1 2.026(19) . 3_555 no
H1B C9 2.998(18) . 3_555 no
H1C O2 1.80(2) . 1_655 no
H1C C9 2.87(2) . 1_655 no
H2 H7B 2.5200 . . no
H2 O2 2.9100 . 1_655 no
H2 C4 2.9400 . 7_645 no
H3 C6 2.9700 . 6_555 no
H3 C5 3.0000 . 6_555 no
H4 H8A 2.6000 . 6_555 no
H5 C2 2.9600 . 4_655 no
H5 C3 3.0900 . 4_655 no
H5 C1 3.1000 . 4_655 no
H6 H7A 2.3800 . . no
H7A Cl1 3.0800 . . no
H7A H6 2.3800 . . no
H7A O1 2.8000 . 3_555 no
H7B H2 2.5200 . . no
H7B O2 2.6100 . 7_545 no
H8A C4 2.9300 . 6_455 no
H8A H4 2.6000 . 6_455 no
H8B C9 2.9700 . 5_565 no
H8B Cl1 3.0000 . 7_555 no

loop_
_geom_hbond_atom_site_label_D
_geom_hbond_atom_site_label_H
_geom_hbond_atom_site_label_A
_geom_hbond_site_symmetry_A
_geom_hbond_distance_DH
_geom_hbond_distance_HA
_geom_hbond_distance_DA
_geom_hbond_angle_DHA
_geom_hbond_publ_flag
N1 H1A O1 7_555 0.894(16) 1.919(17) 2.779(2) 160.9(16) yes
N1 H1B O1 3_555 0.869(19) 2.026(19) 2.798(2) 147.5(17) yes
N1 H1C O2 1_655 0.94(2) 1.80(2) 2.740(2) 175.5(16) yes
C5 H5 Cg1 4_655 0.93 2.93 3.777 152.00 yes

loop_
_geom_torsion_atom_site_label_1
_geom_torsion_atom_site_label_2
_geom_torsion_atom_site_label_3
_geom_torsion_atom_site_label_4
_geom_torsion_site_symmetry_1
_geom_torsion_site_symmetry_2
_geom_torsion_site_symmetry_3
_geom_torsion_site_symmetry_4
_geom_torsion
_geom_torsion_publ_flag
C6 C1 C2 C3 . . . . 1.3(3) no
C7 C1 C2 C3 . . . . -177.00(19) no
C2 C1 C6 C5 . . . . 0.1(3) no
C7 C1 C6 C5 . . . . 178.42(18) no
C2 C1 C7 N1 . . . . -83.7(2) no
C6 C1 C7 N1 . . . . 98.1(2) no
C1 C2 C3 C4 . . . . -1.3(4) no
C2 C3 C4 C5 . . . . -0.2(4) no
C3 C4 C5 C6 . . . . 1.6(4) no
C4 C5 C6 C1 . . . . -1.6(3) no
Cl1 C8 C9 O1 . . . . -2.8(2) no
Cl1 C8 C9 O2 . . . . 177.43(13) no

loop_
_cod_related_entry_id
_cod_related_entry_database
_cod_related_entry_code
1 ChemSpider 30655790
